data_7010537
loop_
_publ_author_name
'Xu, Yan'
'Zhu, Dun-Ru'
'Guo, Zi-Jian'
'Shi, Yu-Jun'
'Zhang, Kou-Lin'
'You, Xiao-Zeng'

_publ_section_title
;
 Cation-induced assembly of the first mixed molybdenum--vanadium
 hexadecametal host shell cluster anions
;
_journal_issue 6
_journal_name_full 'Journal of the Chemical Society, Dalton Transactions'
_journal_page_first 772
_journal_paper_doi 10.1039/b010227j
_journal_year 2001
_chemical_formula_sum 'C28 H91 Mo8 N21 Ni3 O45 P V8'
_chemical_formula_weight 2824.36
_chemical_name_systematic
; 
? 
;
_space_group_IT_number 36
_symmetry_cell_setting orthorhombic
_symmetry_space_group_name_Hall 'C 2c -2'
_symmetry_space_group_name_H-M 'C m c 21'
_atom_sites_solution_hydrogens geom
_atom_sites_solution_primary direct
_atom_sites_solution_secondary difmap
_audit_creation_method SHELXL-97
_cell_angle_alpha 90.00
_cell_angle_beta 90.00
_cell_angle_gamma 90.00
_cell_formula_units_Z 4
_cell_length_a 14.293(3)
_cell_length_b 22.480(5)
_cell_length_c 26.103(5)
_cell_measurement_reflns_used 25
_cell_measurement_temperature 293(2)
_cell_measurement_theta_max 20.37
_cell_measurement_theta_min 3.26
_cell_volume 8387(3)
_computing_structure_refinement 'SHELXL-97 (Sheldrick, 1997)'
_computing_structure_solution 'SHELXS-97 (Sheldrick, 1990)'
_diffrn_ambient_temperature 293(2)
_diffrn_measured_fraction_theta_full 0.988
_diffrn_measured_fraction_theta_max 0.988
_diffrn_measurement_device_type 'CAD 4'
_diffrn_measurement_method '\w sacans'
_diffrn_radiation_monochromator graphite
_diffrn_radiation_source 'fine-focus sealed tube'
_diffrn_radiation_type MoK\a
_diffrn_radiation_wavelength 0.71073
_diffrn_reflns_av_R_equivalents 0.0896
_diffrn_reflns_av_sigmaI/netI 0.1040
_diffrn_reflns_limit_h_max 14
_diffrn_reflns_limit_h_min -16
_diffrn_reflns_limit_k_max 14
_diffrn_reflns_limit_k_min -26
_diffrn_reflns_limit_l_max 31
_diffrn_reflns_limit_l_min 0
_diffrn_reflns_number 7690
_diffrn_reflns_theta_full 24.98
_diffrn_reflns_theta_max 24.98
_diffrn_reflns_theta_min 1.69
_diffrn_standards_decay_% 5.60
_diffrn_standards_interval_count 97
_diffrn_standards_number 3
_exptl_absorpt_coefficient_mu 2.765
_exptl_absorpt_correction_T_max 0.3158
_exptl_absorpt_correction_T_min 0.2471
_exptl_absorpt_correction_type empirical
_exptl_crystal_colour black
_exptl_crystal_density_diffrn 2.237
_exptl_crystal_density_method 'not measured'
_exptl_crystal_description Block
_exptl_crystal_F_000 5540
_exptl_crystal_size_max 0.24
_exptl_crystal_size_mid 0.22
_exptl_crystal_size_min 0.21
_refine_diff_density_max 1.845
_refine_diff_density_min -2.007
_refine_diff_density_rms 0.214
_refine_ls_abs_structure_details 'Flack H D (1983), Acta Cryst. A39, 876-881'
_refine_ls_abs_structure_Flack 0.13(8)
_refine_ls_extinction_method none
_refine_ls_goodness_of_fit_ref 1.040
_refine_ls_hydrogen_treatment mixed
_refine_ls_matrix_type full
_refine_ls_number_parameters 577
_refine_ls_number_reflns 3889
_refine_ls_number_restraints 327
_refine_ls_restrained_S_all 1.253
_refine_ls_R_factor_all 0.1147
_refine_ls_R_factor_gt 0.0685
_refine_ls_shift/su_max 0.037
_refine_ls_shift/su_mean 0.002
_refine_ls_structure_factor_coef Fsqd
_refine_ls_weighting_details 'calc w=1/[\s^2^(Fo^2^)+(0.1347P)^2^+0.0000P] where P=(Fo^2^+2Fc^2^)/3'
_refine_ls_weighting_scheme calc
_refine_ls_wR_factor_gt 0.1819
_refine_ls_wR_factor_ref 0.1976
_reflns_number_gt 2616
_reflns_number_total 3889
_reflns_threshold_expression >2sigma(I)
_cod_data_source_file b010227j.txt
_cod_data_source_block 1
_cod_depositor_comments
;
The following automatic conversions were performed:
'_symmetry_cell_setting' value 'Orthorhombic' changed to 'orthorhombic'
according to '/home/saulius/struct/CIF-dictionaries/cif_core.dic'
dictionary named 'cif_core.dic' version 2.4.1 from 2010-06-29.

Automatic conversion script
Id: cif_fix_enum 1527 2010-12-29 10:47:43Z saulius 
;
_cod_original_sg_symbol_H-M 'Cmc2(1) '
_cod_database_code 7010537

loop_
_symmetry_equiv_pos_as_xyz
'x, y, z'
'-x, -y, z+1/2'
'x, -y, z+1/2'
'-x, y, z'
'x+1/2, y+1/2, z'
'-x+1/2, -y+1/2, z+1/2'
'x+1/2, -y+1/2, z+1/2'
'-x+1/2, y+1/2, z'

loop_
_atom_site_label
_atom_site_type_symbol
_atom_site_fract_x
_atom_site_fract_y
_atom_site_fract_z
_atom_site_U_iso_or_equiv
_atom_site_adp_type
_atom_site_occupancy
_atom_site_symmetry_multiplicity
_atom_site_calc_flag
_atom_site_refinement_flags
_atom_site_disorder_assembly
_atom_site_disorder_group
Mo1 Mo 0.37202(16) 0.36921(7) 0.07810(6) 0.0788(6) Uani 1 1 d U . .
Mo2 Mo 0.37248(15) 0.38372(7) 0.20721(6) 0.0715(6) Uani 1 1 d U . .
Mo3 Mo 0.61870(9) 0.59785(6) 0.05052(5) 0.0338(3) Uani 1 1 d . . .
Mo4 Mo 0.61817(9) 0.61508(5) 0.18945(5) 0.0328(3) Uani 1 1 d . . .
V1 V 0.5000 0.51184(13) 0.26712(11) 0.0252(8) Uani 1 2 d S . .
V2 V 0.5000 0.47741(14) -0.00544(13) 0.0344(10) Uani 1 2 d S . .
V3 V 0.75385(16) 0.48856(13) 0.13123(10) 0.0428(7) Uani 1 1 d U . .
V4 V 0.7001(2) 0.47787(13) 0.02238(10) 0.0521(8) Uani 1 1 d . . .
V5 V 0.6972(2) 0.50571(13) 0.24085(11) 0.0449(7) Uani 1 1 d . . .
P1 P 0.5000 0.4916(2) 0.13108(18) 0.0300(13) Uani 1 2 d SD . .
Ni1 Ni -0.5000 -0.18967(11) 0.06568(9) 0.0303(7) Uani 1 2 d S . .
Ni2 Ni 0.5000 0.30799(12) -0.12942(10) 0.0314(7) Uani 1 2 d S . .
Ni3 Ni 0.5000 0.16831(10) 0.18643(11) 0.0310(7) Uani 1 2 d S . .
O1 O 0.3250(12) 0.3129(7) 0.0458(7) 0.095(4) Uani 1 1 d U . .
O2 O 0.2633(8) 0.4249(5) 0.0803(4) 0.055(3) Uani 1 1 d U . .
O3 O 0.7366(9) 0.4403(5) 0.1950(5) 0.064(4) Uani 1 1 d U . .
O4 O 0.3260(12) 0.3365(6) 0.2516(6) 0.092(5) Uani 1 1 d U . .
O5 O 0.5000 0.3650(7) 0.2093(7) 0.061(5) Uani 1 2 d SU . .
O6 O 0.3494(10) 0.3431(6) 0.1459(5) 0.071(3) Uani 1 1 d U . .
O7 O 0.5000 0.3508(7) 0.0803(7) 0.063(5) Uani 1 2 d SU . .
O8 O 0.7747(10) 0.4713(6) -0.0224(5) 0.081(4) Uani 1 1 d U . .
O9 O 0.7727(9) 0.5082(6) 0.2891(5) 0.063(4) Uani 1 1 d U . .
O10 O 0.8722(7) 0.5005(6) 0.1333(6) 0.064(3) Uani 1 1 d U . .
O11 O 0.5000 0.4612(6) -0.0636(5) 0.042(4) Uani 1 2 d SU . .
O12 O 0.5000 0.5376(5) 0.1751(5) 0.027(3) Uani 1 2 d SU . .
O13 O 0.4121(8) 0.4509(4) 0.1347(4) 0.045(3) Uani 1 1 d U . .
O14 O 0.5000 0.5120(6) 0.3293(5) 0.035(4) Uani 1 2 d S . .
O15 O 0.6859(6) 0.6495(4) 0.0219(4) 0.035(3) Uani 1 1 d . . .
O16 O 0.5000 0.5245(4) 0.0790(3) 0.028(3) Uani 1 2 d SD . .
O17 O 0.6894(7) 0.6699(4) 0.2093(4) 0.045(3) Uani 1 1 d U . .
O18 O 0.7126(7) 0.5376(4) 0.0729(4) 0.042(3) Uani 1 1 d U . .
O19 O 0.5000 0.6488(5) 0.2002(5) 0.029(4) Uani 1 2 d S . .
O20 O 0.7116(6) 0.5517(4) 0.1799(4) 0.033(2) Uani 1 1 d U . .
O21 O 0.4034(8) 0.4530(4) 0.2529(4) 0.038(3) Uani 1 1 d U . .
O22 O 0.6080(6) 0.5349(4) -0.0025(4) 0.029(2) Uani 1 1 d . . .
O23 O 0.4054(8) 0.4244(4) 0.0220(4) 0.044(3) Uani 1 1 d U . .
O24 O 0.6120(6) 0.6250(4) 0.1191(4) 0.032(2) Uani 1 1 d U . .
O25 O 0.5000 0.6279(5) 0.0340(5) 0.024(3) Uani 1 2 d SU . .
O26 O 0.6080(7) 0.5675(4) 0.2532(3) 0.033(2) Uani 1 1 d U . .
C1 C 0.3046(9) 0.3525(7) -0.1187(8) 0.043(4) Uani 1 1 d U A .
H1A H 0.3043 0.3559 -0.0820 0.052 Uiso 1 1 d R . .
H1B H 0.2539 0.3755 -0.1325 0.052 Uiso 1 1 d R . .
C2 C 0.2999(13) 0.2897(9) -0.1339(8) 0.071(6) Uani 1 1 d U A .
H2B H 0.2961 0.2881 -0.1706 0.085 Uiso 1 1 d R . .
H2C H 0.2434 0.2729 -0.1204 0.085 Uiso 1 1 d R . .
C3 C 0.3661(11) 0.2506(13) -0.0565(5) 0.038(6) Uani 0.50 1 d PDU A 1
H3A H 0.3190 0.2786 -0.0462 0.045 Uiso 0.50 1 d PR A 1
H3B H 0.3435 0.2117 -0.0479 0.045 Uiso 0.50 1 d PR A 1
C4 C 0.4567(12) 0.2578(13) -0.0257(9) 0.036(5) Uani 0.50 1 d PDU . 1
H4A H 0.5000 0.2251 -0.0280 0.044 Uiso 1 2 d SR . 1
H4B H 0.4410 0.2642 0.0096 0.044 Uiso 0.50 1 d PR . 1
C6 C 0.393(3) 0.2081(9) -0.1573(6) 0.092(9) Uani 0.50 1 d PDU A .
H6A H 0.3352 0.1858 -0.1611 0.111 Uiso 0.50 1 calc PR . .
H6B H 0.4399 0.1804 -0.1452 0.111 Uiso 0.50 1 calc PR . .
C5 C 0.4224(14) 0.2282(10) -0.2105(7) 0.092(9) Uani 0.50 1 d PDU A .
H5A H 0.4444 0.1944 -0.2302 0.110 Uiso 0.50 1 calc PR . .
H5B H 0.3695 0.2456 -0.2283 0.110 Uiso 0.50 1 calc PR . .
C7 C -0.3494(14) -0.1998(7) 0.0088(9) 0.133(7) Uani 0.50 1 d PDU B 1
H7A H -0.3093 -0.1803 -0.0154 0.159 Uiso 0.50 1 d PR B 1
H7B H -0.3115 -0.2241 0.0308 0.159 Uiso 0.50 1 d PR B 1
C7A C -0.379(2) -0.1656(7) -0.0254(6) 0.089(6) Uani 0.50 1 d PDU B 2
H7AA H -0.3128 -0.1661 -0.0337 0.106 Uiso 0.50 1 calc PR B 2
H7AB H -0.4107 -0.1403 -0.0500 0.106 Uiso 0.50 1 calc PR B 2
C8 C -0.4188(11) -0.2290(6) -0.0280(7) 0.064(5) Uani 1 1 d DU . .
H8A H -0.4335 -0.2203 -0.0630 0.077 Uiso 1 1 d R B .
H8B H -0.3805 -0.2641 -0.0278 0.077 Uiso 1 1 d R . .
C9 C -0.3814(11) -0.2088(8) 0.1568(8) 0.060(6) Uani 1 1 d . B .
H9A H -0.4073 -0.2347 0.1824 0.072 Uiso 1 1 d R . .
H9B H -0.3151 -0.2072 0.1623 0.072 Uiso 1 1 d R . .
C10 C -0.4153(10) -0.1529(7) 0.1618(6) 0.039(3) Uani 1 1 d U B .
H10A H -0.3684 -0.1244 0.1525 0.047 Uiso 1 1 d R . .
H10B H -0.4280 -0.1479 0.1977 0.047 Uiso 1 1 d R . .
C11 C 0.3626(10) 0.1827(6) 0.1044(7) 0.050(4) Uani 1 1 d DU . .
H11A H 0.2971 0.1735 0.1064 0.060 Uiso 1 1 d R . .
H11B H 0.3698 0.2107 0.0769 0.060 Uiso 1 1 d R . .
C12 C 0.4086(11) 0.1246(8) 0.0908(10) 0.174(6) Uani 1 1 d DU . .
H12A H 0.4216 0.1259 0.0548 0.208 Uiso 1 1 d R . .
H12B H 0.3693 0.0909 0.0974 0.208 Uiso 1 1 d R . .
C13 C 0.4152(15) 0.2028(9) 0.2828(8) 0.067(5) Uani 1 1 d U . .
H13A H 0.4173 0.2123 0.3186 0.081 Uiso 1 1 d R . .
H13B H 0.3631 0.2237 0.2681 0.081 Uiso 1 1 d R . .
C14 C 0.3920(16) 0.1376(12) 0.2782(10) 0.088(7) Uani 1 1 d U . .
H14A H 0.3319 0.1270 0.2919 0.106 Uiso 1 1 d R . .
H14B H 0.4392 0.1158 0.2964 0.106 Uiso 1 1 d R . .
C15 C 0.0780(10) 0.1373(10) -0.1008(7) 0.131(9) Uani 1 1 d DU . .
H15A H 0.0675 0.1218 -0.0666 0.158 Uiso 1 1 calc R . .
H15B H 0.0887 0.1799 -0.0990 0.158 Uiso 1 1 calc R . .
C16 C 0.1568(13) 0.1053(10) -0.1279(11) 0.109(6) Uani 1 1 d DU . .
H16A H 0.2129 0.1178 -0.1106 0.131 Uiso 1 1 d R . .
H16B H 0.1690 0.1053 -0.1641 0.131 Uiso 1 1 d R . .
N1 N 0.3775(9) 0.2537(6) -0.1154(4) 0.059(4) Uani 1 1 d DU . .
N2 N 0.5000 0.3176(9) -0.0485(7) 0.047(5) Uani 1 2 d SU . .
H2A H 0.5000 0.3531 -0.0327 0.057 Uiso 1 2 d SR A .
N3 N 0.3937(10) 0.3719(6) -0.1388(5) 0.047(4) Uani 1 1 d . . .
H3C H 0.3865 0.3794 -0.1725 0.057 Uiso 1 1 d R A .
H3D H 0.4116 0.4060 -0.1235 0.057 Uiso 1 1 d R . .
N4 N 0.5000 0.2737(7) -0.2051(7) 0.038(5) Uani 1 2 d SD . .
N7 N -0.3933(11) -0.1421(6) 0.0283(5) 0.076(5) Uani 1 1 d DU . .
H7A' H -0.3461 -0.1336 0.0500 0.091 Uiso 1 1 d R B .
H7B' H -0.4149 -0.1081 0.0145 0.091 Uiso 1 1 d R . .
N8 N -0.5000 -0.2417(9) -0.0030(7) 0.046(5) Uani 1 2 d SU . .
H8D H -0.5000 -0.2808 0.0045 0.055 Uiso 1 2 d SR . .
N9 N -0.3955(11) -0.2371(7) 0.1051(6) 0.065(5) Uani 1 1 d . . .
H9C H -0.3425 -0.2362 0.0865 0.078 Uiso 1 1 d R B .
H9D H -0.4125 -0.2754 0.1090 0.078 Uiso 1 1 d R . .
N10 N -0.5000 -0.1392(8) 0.1325(7) 0.043(4) Uani 1 2 d SU . .
H10D H -0.5000 -0.1002 0.1251 0.052 Uiso 1 2 d SR B .
N11 N 0.3832(11) 0.2115(8) 0.1529(8) 0.084(6) Uani 1 1 d U . .
H11C H 0.3989 0.2494 0.1461 0.100 Uiso 1 1 d R . .
H11D H 0.3342 0.2116 0.1745 0.100 Uiso 1 1 d R . .
N12 N 0.5000 0.1231(6) 0.1187(6) 0.021(4) Uani 1 2 d SDU . .
H12C H 0.5000 0.0849 0.1291 0.026 Uiso 1 2 d SR . .
N13 N 0.5000 0.2143(11) 0.2546(10) 0.074(7) Uani 1 2 d SU . .
H13C H 0.5000 0.2541 0.2507 0.088 Uiso 1 2 d SR . .
N14 N 0.4011(10) 0.1197(8) 0.2271(6) 0.061(4) Uani 1 1 d U . .
H14C H 0.4127 0.0806 0.2233 0.074 Uiso 1 1 d R . .
H14D H 0.3450 0.1274 0.2129 0.074 Uiso 1 1 d R . .
N15 N 0.0000 0.1221(17) -0.1363(10) 0.152(11) Uani 1 2 d SDU . .
H15C H 0.0000 0.1089 -0.1672 0.182 Uiso 1 2 calc SR . .
N16 N 0.1535(13) 0.0432(8) -0.1092(7) 0.088(6) Uani 1 1 d U . .
H16C H 0.0977 0.0366 -0.0943 0.105 Uiso 1 1 d R . .
H16D H 0.1938 0.0129 -0.1138 0.105 Uiso 1 1 d R . .
O1W O 0.5000 -0.0070(10) 0.0500(11) 0.102(7) Uani 1 2 d SU . .

loop_
_atom_site_aniso_label
_atom_site_aniso_U_11
_atom_site_aniso_U_22
_atom_site_aniso_U_33
_atom_site_aniso_U_23
_atom_site_aniso_U_13
_atom_site_aniso_U_12
Mo1 0.1605(15) 0.0393(7) 0.0365(7) 0.0024(6) -0.0094(9) -0.0487(8)
Mo2 0.1452(15) 0.0364(7) 0.0328(7) 0.0064(6) -0.0081(9) -0.0404(8)
Mo3 0.0363(6) 0.0364(6) 0.0288(6) 0.0035(5) -0.0007(6) 0.0008(6)
Mo4 0.0338(6) 0.0341(6) 0.0305(6) -0.0023(5) -0.0020(6) -0.0067(5)
V1 0.0471(19) 0.0158(14) 0.0126(14) -0.0015(12) 0.000 0.000
V2 0.071(2) 0.0147(15) 0.0172(15) 0.0010(13) 0.000 0.000
V3 0.0378(11) 0.0646(15) 0.0261(11) 0.0071(11) 0.0004(11) 0.0365(12)
V4 0.0750(17) 0.0507(14) 0.0307(14) 0.0016(12) 0.0107(14) 0.0451(13)
V5 0.0474(14) 0.0540(15) 0.0334(13) 0.0073(12) -0.0130(13) 0.0229(13)
P1 0.047(3) 0.019(2) 0.024(2) 0.0019(19) 0.000 0.000
Ni1 0.0401(14) 0.0214(12) 0.0296(13) 0.0010(10) 0.000 0.000
Ni2 0.0377(13) 0.0273(13) 0.0291(14) 0.0050(10) 0.000 0.000
Ni3 0.0263(12) 0.0233(11) 0.0435(15) 0.0044(12) 0.000 0.000
O1 0.124(7) 0.078(6) 0.082(7) -0.001(6) 0.000(6) -0.021(6)
O2 0.065(5) 0.057(5) 0.044(5) 0.005(4) 0.004(5) -0.040(4)
O3 0.083(7) 0.060(6) 0.049(7) 0.007(6) 0.013(6) 0.040(5)
O4 0.141(11) 0.071(8) 0.064(8) 0.001(7) 0.002(8) -0.047(7)
O5 0.094(11) 0.043(8) 0.048(9) -0.007(7) 0.000 0.000
O6 0.107(6) 0.053(6) 0.053(6) 0.012(5) -0.003(5) -0.026(5)
O7 0.100(11) 0.044(8) 0.046(8) 0.006(7) 0.000 0.000
O8 0.074(7) 0.099(8) 0.071(8) 0.004(7) 0.023(6) 0.048(6)
O9 0.063(6) 0.084(7) 0.044(6) 0.004(6) -0.024(5) 0.018(6)
O10 0.049(5) 0.086(6) 0.057(6) 0.010(5) 0.003(5) 0.026(5)
O11 0.082(9) 0.020(6) 0.025(7) -0.004(5) 0.000 0.000
O12 0.033(5) 0.024(5) 0.025(5) 0.012(4) 0.000 0.000
O13 0.067(6) 0.029(5) 0.038(6) -0.006(4) 0.000(5) -0.014(5)
O14 0.061(9) 0.029(8) 0.016(6) -0.011(6) 0.000 0.000
O15 0.032(5) 0.047(6) 0.026(5) 0.013(4) -0.003(4) -0.011(4)
O16 0.039(7) 0.028(6) 0.015(6) 0.002(6) 0.000 0.000
O17 0.059(6) 0.044(5) 0.031(5) -0.002(4) -0.008(5) -0.025(5)
O18 0.034(5) 0.050(5) 0.041(6) 0.009(5) -0.002(5) 0.018(5)
O19 0.047(8) 0.015(6) 0.026(7) -0.005(5) 0.000 0.000
O20 0.025(4) 0.042(4) 0.033(4) 0.006(4) 0.001(4) 0.012(4)
O21 0.060(5) 0.027(4) 0.029(5) -0.002(4) -0.013(4) -0.010(4)
O22 0.038(5) 0.026(5) 0.025(5) 0.005(4) 0.010(4) 0.007(4)
O23 0.081(7) 0.019(4) 0.031(5) 0.007(4) 0.005(5) -0.005(5)
O24 0.033(4) 0.038(5) 0.023(4) 0.001(4) 0.011(4) -0.002(4)
O25 0.026(5) 0.016(5) 0.029(5) 0.004(4) 0.000 0.000
O26 0.045(5) 0.036(4) 0.018(4) -0.004(3) 0.003(4) 0.007(4)
C1 0.027(6) 0.054(9) 0.049(8) 0.008(7) -0.010(7) 0.006(6)
C2 0.053(9) 0.089(11) 0.071(11) 0.002(9) 0.004(8) 0.008(9)
C3 0.027(10) 0.040(10) 0.046(11) -0.002(9) 0.008(9) 0.009(8)
C4 0.038(8) 0.033(8) 0.039(8) -0.002(7) -0.002(7) 0.000(6)
C6 0.089(13) 0.096(13) 0.092(14) 0.004(11) -0.001(11) -0.001(10)
C5 0.098(13) 0.086(13) 0.091(14) -0.001(11) -0.003(11) -0.003(11)
C7 0.132(9) 0.135(10) 0.131(10) 0.003(7) -0.005(7) 0.000(7)
C7A 0.087(9) 0.089(9) 0.090(10) 0.000(7) 0.006(7) 0.002(7)
C8 0.077(10) 0.039(8) 0.077(10) 0.000(8) 0.009(9) 0.023(8)
C9 0.027(8) 0.062(11) 0.091(13) -0.005(10) -0.029(9) -0.016(8)
C10 0.034(5) 0.044(5) 0.040(5) -0.005(4) 0.001(4) -0.001(4)
C11 0.036(6) 0.053(7) 0.062(7) 0.003(6) 0.000(5) 0.009(5)
C12 0.175(9) 0.176(9) 0.170(10) -0.003(7) -0.001(7) 0.006(7)
C13 0.064(7) 0.076(8) 0.062(7) -0.003(6) -0.002(6) 0.013(6)
C14 0.058(10) 0.115(13) 0.092(13) -0.001(11) 0.021(9) -0.017(10)
C15 0.144(15) 0.108(14) 0.141(16) 0.014(12) -0.007(13) -0.012(12)
C16 0.116(8) 0.109(9) 0.101(9) 0.005(7) 0.000(7) -0.010(7)
N1 0.063(7) 0.047(7) 0.067(8) 0.012(7) -0.013(8) -0.025(6)
N2 0.058(10) 0.055(10) 0.029(8) 0.003(8) 0.000 0.000
N3 0.067(9) 0.042(7) 0.033(7) 0.008(6) 0.002(7) -0.013(7)
N4 0.030(9) 0.035(9) 0.049(11) 0.009(9) 0.000 0.000
N7 0.097(10) 0.085(9) 0.046(8) 0.004(8) 0.006(8) -0.041(8)
N8 0.056(10) 0.054(10) 0.027(8) 0.011(8) 0.000 0.000
N9 0.073(10) 0.066(10) 0.055(10) -0.015(8) 0.006(8) -0.004(9)
N10 0.053(7) 0.034(7) 0.043(7) 0.006(6) 0.000 0.000
N11 0.075(9) 0.074(9) 0.101(11) 0.010(9) -0.004(9) 0.038(8)
N12 0.022(7) 0.015(7) 0.028(7) 0.003(6) 0.000 0.000
N13 0.082(12) 0.063(11) 0.075(12) 0.000(10) 0.000 0.000
N14 0.046(7) 0.083(9) 0.055(8) -0.014(7) 0.018(6) -0.024(7)
N15 0.156(16) 0.150(16) 0.150(18) 0.012(14) 0.000 0.000
N16 0.100(10) 0.081(10) 0.081(11) 0.016(8) -0.009(9) -0.049(8)
O1W 0.110(13) 0.084(11) 0.111(13) -0.025(10) 0.000 0.000

loop_
_atom_type_symbol
_atom_type_description
_atom_type_scat_dispersion_real
_atom_type_scat_dispersion_imag
_atom_type_scat_source
C C 0.0033 0.0016 'International Tables Vol C Tables 4.2.6.8 and 6.1.1.4'
H H 0.0000 0.0000 'International Tables Vol C Tables 4.2.6.8 and 6.1.1.4'
N N 0.0061 0.0033 'International Tables Vol C Tables 4.2.6.8 and 6.1.1.4'
O O 0.0106 0.0060 'International Tables Vol C Tables 4.2.6.8 and 6.1.1.4'
P P 0.1023 0.0942 'International Tables Vol C Tables 4.2.6.8 and 6.1.1.4'
V V 0.3005 0.5294 'International Tables Vol C Tables 4.2.6.8 and 6.1.1.4'
Mo Mo -1.6832 0.6857 'International Tables Vol C Tables 4.2.6.8 and 6.1.1.4'
Ni Ni 0.3393 1.1124 'International Tables Vol C Tables 4.2.6.8 and 6.1.1.4'

loop_
_geom_angle_atom_site_label_1
_geom_angle_atom_site_label_2
_geom_angle_atom_site_label_3
_geom_angle
_geom_angle_site_symmetry_1
_geom_angle_site_symmetry_3
_geom_angle_publ_flag
O1 Mo1 O7 104.0(8) . . ?
O1 Mo1 O6 99.8(7) . . ?
O7 Mo1 O6 94.0(7) . . ?
O1 Mo1 O23 101.5(7) . . ?
O7 Mo1 O23 85.7(6) . . ?
O6 Mo1 O23 158.2(5) . . ?
O1 Mo1 O2 100.2(7) . . ?
O7 Mo1 O2 153.6(6) . . ?
O6 Mo1 O2 92.0(5) . . ?
O23 Mo1 O2 79.3(5) . . ?
O1 Mo1 O13 168.7(7) . . ?
O7 Mo1 O13 85.3(6) . . ?
O6 Mo1 O13 72.9(5) . . ?
O23 Mo1 O13 85.3(4) . . ?
O2 Mo1 O13 72.0(4) . . ?
O1 Mo1 V4 103.5(6) . 4_655 ?
O7 Mo1 V4 121.6(5) . 4_655 ?
O6 Mo1 V4 130.0(4) . 4_655 ?
O23 Mo1 V4 38.7(3) . 4_655 ?
O2 Mo1 V4 40.7(3) . 4_655 ?
O13 Mo1 V4 76.2(3) . 4_655 ?
O4 Mo2 O5 102.7(8) . . ?
O4 Mo2 O6 102.0(6) . . ?
O5 Mo2 O6 95.0(7) . . ?
O4 Mo2 O21 99.5(6) . . ?
O5 Mo2 O21 86.7(6) . . ?
O6 Mo2 O21 157.5(5) . . ?
O4 Mo2 O3 101.3(7) . 4_655 ?
O5 Mo2 O3 152.9(6) . 4_655 ?
O6 Mo2 O3 92.1(6) . 4_655 ?
O21 Mo2 O3 77.2(4) . 4_655 ?
O4 Mo2 O13 169.5(6) . . ?
O5 Mo2 O13 86.4(6) . . ?
O6 Mo2 O13 71.7(5) . . ?
O21 Mo2 O13 86.1(4) . . ?
O3 Mo2 O13 71.1(4) 4_655 . ?
O4 Mo2 V5 103.7(5) . 4_655 ?
O5 Mo2 V5 120.8(5) . 4_655 ?
O6 Mo2 V5 128.9(4) . 4_655 ?
O21 Mo2 V5 37.2(3) . 4_655 ?
O3 Mo2 V5 39.9(3) 4_655 4_655 ?
O13 Mo2 V5 75.4(2) . 4_655 ?
O15 Mo3 O25 99.6(5) . . ?
O15 Mo3 O24 103.1(4) . . ?
O25 Mo3 O24 93.2(5) . . ?
O15 Mo3 O22 103.0(4) . . ?
O25 Mo3 O22 91.6(5) . . ?
O24 Mo3 O22 152.3(4) . . ?
O15 Mo3 O18 102.4(4) . . ?
O25 Mo3 O18 157.0(4) . . ?
O24 Mo3 O18 88.6(4) . . ?
O22 Mo3 O18 76.8(4) . . ?
O15 Mo3 O16 169.4(4) . . ?
O25 Mo3 O16 71.9(4) . . ?
O24 Mo3 O16 84.1(3) . . ?
O22 Mo3 O16 71.5(3) . . ?
O18 Mo3 O16 85.5(3) . . ?
O15 Mo3 V4 106.7(3) . . ?
O25 Mo3 V4 127.8(4) . . ?
O24 Mo3 V4 122.4(3) . . ?
O22 Mo3 V4 39.2(3) . . ?
O18 Mo3 V4 37.6(3) . . ?
O16 Mo3 V4 75.1(2) . . ?
O17 Mo4 O24 104.3(5) . . ?
O17 Mo4 O19 101.7(5) . . ?
O24 Mo4 O19 93.3(5) . . ?
O17 Mo4 O20 99.1(5) . . ?
O24 Mo4 O20 89.7(4) . . ?
O19 Mo4 O20 157.5(4) . . ?
O17 Mo4 O26 100.4(5) . . ?
O24 Mo4 O26 153.3(4) . . ?
O19 Mo4 O26 91.5(5) . . ?
O20 Mo4 O26 76.4(4) . . ?
O17 Mo4 O12 169.8(5) . . ?
O24 Mo4 O12 84.4(4) . . ?
O19 Mo4 O12 71.9(4) . . ?
O20 Mo4 O12 86.2(3) . . ?
O26 Mo4 O12 72.2(4) . . ?
O17 Mo4 V5 103.5(4) . . ?
O24 Mo4 V5 123.8(3) . . ?
O19 Mo4 V5 126.9(4) . . ?
O20 Mo4 V5 38.1(3) . . ?
O26 Mo4 V5 38.3(3) . . ?
O12 Mo4 V5 75.4(2) . . ?
O14 V1 O21 101.1(4) . . ?
O14 V1 O21 101.1(4) . 4_655 ?
O21 V1 O21 90.3(6) . 4_655 ?
O14 V1 O26 100.3(4) . . ?
O21 V1 O26 158.2(4) . . ?
O21 V1 O26 81.1(4) 4_655 . ?
O14 V1 O26 100.3(4) . 4_655 ?
O21 V1 O26 81.1(4) . 4_655 ?
O21 V1 O26 158.2(4) 4_655 4_655 ?
O26 V1 O26 99.6(6) . 4_655 ?
O14 V1 V5 103.66(8) . . ?
O21 V1 V5 127.7(3) . . ?
O21 V1 V5 40.1(3) 4_655 . ?
O26 V1 V5 41.0(3) . . ?
O26 V1 V5 136.8(3) 4_655 . ?
O14 V1 V5 103.66(8) . 4_655 ?
O21 V1 V5 40.1(3) . 4_655 ?
O21 V1 V5 127.7(3) 4_655 4_655 ?
O26 V1 V5 136.8(3) . 4_655 ?
O26 V1 V5 41.0(3) 4_655 4_655 ?
V5 V1 V5 152.13(16) . 4_655 ?
O11 V2 O23 102.5(5) . . ?
O11 V2 O23 102.5(5) . 4_655 ?
O23 V2 O23 88.4(7) . 4_655 ?
O11 V2 O22 100.8(4) . . ?
O23 V2 O22 156.1(4) . . ?
O23 V2 O22 81.1(4) 4_655 . ?
O11 V2 O22 100.8(4) . 4_655 ?
O23 V2 O22 81.1(4) . 4_655 ?
O23 V2 O22 156.1(4) 4_655 4_655 ?
O22 V2 O22 100.0(5) . 4_655 ?
O11 V2 O16 167.8(6) . . ?
O23 V2 O16 86.2(3) . . ?
O23 V2 O16 86.2(4) 4_655 . ?
O22 V2 O16 71.8(3) . . ?
O22 V2 O16 71.8(3) 4_655 . ?
O11 V2 V4 103.89(9) . . ?
O23 V2 V4 126.0(4) . . ?
O23 V2 V4 40.1(3) 4_655 . ?
O22 V2 V4 41.0(3) . . ?
O22 V2 V4 137.0(3) 4_655 . ?
O16 V2 V4 77.10(8) . . ?
O11 V2 V4 103.89(9) . 4_655 ?
O23 V2 V4 40.1(3) . 4_655 ?
O23 V2 V4 126.0(4) 4_655 4_655 ?
O22 V2 V4 137.0(3) . 4_655 ?
O22 V2 V4 41.0(3) 4_655 4_655 ?
O16 V2 V4 77.10(8) . 4_655 ?
V4 V2 V4 151.50(16) . 4_655 ?
O10 V3 O18 103.4(6) . . ?
O10 V3 O2 105.0(6) . 4_655 ?
O18 V3 O2 81.2(4) . 4_655 ?
O10 V3 O20 99.6(6) . . ?
O18 V3 O20 90.2(4) . . ?
O2 V3 O20 155.3(4) 4_655 . ?
O10 V3 O3 100.4(6) . . ?
O18 V3 O3 155.3(5) . . ?
O2 V3 O3 98.8(5) 4_655 . ?
O20 V3 O3 79.6(4) . . ?
O10 V3 V4 107.4(5) . . ?
O18 V3 V4 39.1(3) . . ?
O2 V3 V4 42.1(3) 4_655 . ?
O20 V3 V4 126.2(3) . . ?
O3 V3 V4 136.4(4) . . ?
O10 V3 V5 102.5(5) . . ?
O18 V3 V5 125.8(3) . . ?
O2 V3 V5 134.8(4) 4_655 . ?
O20 V3 V5 38.8(3) . . ?
O3 V3 V5 40.8(3) . . ?
V4 V3 V5 149.11(11) . . ?
O8 V4 O18 121.1(6) . . ?
O8 V4 O23 117.6(6) . 4_655 ?
O18 V4 O23 121.3(5) . 4_655 ?
O8 V4 O22 105.6(6) . . ?
O18 V4 O22 80.2(4) . . ?
O23 V4 O22 83.1(4) 4_655 . ?
O8 V4 O2 109.0(6) . 4_655 ?
O18 V4 O2 82.5(4) . 4_655 ?
O23 V4 O2 80.6(5) 4_655 4_655 ?
O22 V4 O2 145.4(5) . 4_655 ?
O8 V4 V2 118.0(5) . . ?
O18 V4 V2 105.4(3) . . ?
O23 V4 V2 40.4(3) 4_655 . ?
O22 V4 V2 42.8(3) . . ?
O2 V4 V2 116.0(4) 4_655 . ?
O8 V4 V3 122.7(5) . . ?
O18 V4 V3 41.1(3) . . ?
O23 V4 V3 105.0(3) 4_655 . ?
O22 V4 V3 116.3(3) . . ?
O2 V4 V3 41.5(3) 4_655 . ?
V2 V4 V3 119.29(12) . . ?
O8 V4 Mo1 120.5(5) . 4_655 ?
O18 V4 Mo1 105.7(3) . 4_655 ?
O23 V4 Mo1 39.9(3) 4_655 4_655 ?
O22 V4 Mo1 117.5(3) . 4_655 ?
O2 V4 Mo1 40.8(3) 4_655 4_655 ?
V2 V4 Mo1 77.60(11) . 4_655 ?
V3 V4 Mo1 72.05(9) . 4_655 ?
O8 V4 Mo3 121.3(5) . . ?
O18 V4 Mo3 40.1(3) . . ?
O23 V4 Mo3 104.8(3) 4_655 . ?
O22 V4 Mo3 40.1(3) . . ?
O2 V4 Mo3 116.7(3) 4_655 . ?
V2 V4 Mo3 71.96(9) . . ?
V3 V4 Mo3 78.12(9) . . ?
Mo1 V4 Mo3 118.16(10) 4_655 . ?
O9 V5 O21 112.9(6) . 4_655 ?
O9 V5 O20 122.9(6) . . ?
O21 V5 O20 124.2(4) 4_655 . ?
O9 V5 O26 106.3(5) . . ?
O21 V5 O26 85.5(4) 4_655 . ?
O20 V5 O26 79.6(4) . . ?
O9 V5 O3 107.4(6) . . ?
O21 V5 O3 81.5(5) 4_655 . ?
O20 V5 O3 82.4(5) . . ?
O26 V5 O3 146.3(5) . . ?
O9 V5 V1 116.8(5) . . ?
O21 V5 V1 41.6(3) 4_655 . ?
O20 V5 V1 106.0(3) . . ?
O26 V5 V1 43.9(3) . . ?
O3 V5 V1 117.1(4) . . ?
O9 V5 V3 123.5(5) . . ?
O21 V5 V3 106.5(3) 4_655 . ?
O20 V5 V3 41.0(3) . . ?
O26 V5 V3 115.7(3) . . ?
O3 V5 V3 41.4(4) . . ?
V1 V5 V3 119.58(12) . . ?
O9 V5 Mo4 123.6(5) . . ?
O21 V5 Mo4 107.5(3) 4_655 . ?
O20 V5 Mo4 39.5(3) . . ?
O26 V5 Mo4 40.0(3) . . ?
O3 V5 Mo4 116.3(4) . . ?
V1 V5 Mo4 72.75(9) . . ?
V3 V5 Mo4 77.39(9) . . ?
O9 V5 Mo2 117.5(5) . 4_655 ?
O21 V5 Mo2 40.1(3) 4_655 4_655 ?
O20 V5 Mo2 106.5(3) . 4_655 ?
O26 V5 Mo2 119.0(3) . 4_655 ?
O3 V5 Mo2 41.4(4) . 4_655 ?
V1 V5 Mo2 78.09(10) . 4_655 ?
V3 V5 Mo2 72.40(9) . 4_655 ?
Mo4 V5 Mo2 118.85(10) . 4_655 ?
O12 P1 O16 109.4(6) . . ?
O12 P1 O13 110.4(5) . . ?
O16 P1 O13 109.5(5) . . ?
O12 P1 O13 110.4(5) . 4_655 ?
O16 P1 O13 109.5(5) . 4_655 ?
O13 P1 O13 107.7(8) . 4_655 ?
N10 Ni1 N7 96.4(5) . 4_455 ?
N10 Ni1 N7 96.4(5) . . ?
N7 Ni1 N7 93.0(8) 4_455 . ?
N10 Ni1 N9 82.3(6) . 4_455 ?
N7 Ni1 N9 88.2(6) 4_455 4_455 ?
N7 Ni1 N9 178.3(6) . 4_455 ?
N10 Ni1 N9 82.3(6) . . ?
N7 Ni1 N9 178.3(6) 4_455 . ?
N7 Ni1 N9 88.2(6) . . ?
N9 Ni1 N9 90.5(9) 4_455 . ?
N10 Ni1 N8 179.9(7) . . ?
N7 Ni1 N8 83.7(5) 4_455 . ?
N7 Ni1 N8 83.7(5) . . ?
N9 Ni1 N8 97.7(6) 4_455 . ?
N9 Ni1 N8 97.7(6) . . ?
N3 Ni2 N3 92.4(7) 4_655 . ?
N3 Ni2 N4 98.0(5) 4_655 . ?
N3 Ni2 N4 98.0(5) . . ?
N3 Ni2 N2 92.7(5) 4_655 . ?
N3 Ni2 N2 92.7(5) . . ?
N4 Ni2 N2 164.5(7) . . ?
N3 Ni2 N1 171.0(5) 4_655 . ?
N3 Ni2 N1 79.7(5) . . ?
N4 Ni2 N1 87.3(4) . . ?
N2 Ni2 N1 83.6(4) . . ?
N3 Ni2 N1 79.7(5) 4_655 4_655 ?
N3 Ni2 N1 171.0(5) . 4_655 ?
N4 Ni2 N1 87.3(4) . 4_655 ?
N2 Ni2 N1 83.6(4) . 4_655 ?
N1 Ni2 N1 107.9(7) . 4_655 ?
N12 Ni3 N13 179.7(8) . . ?
N12 Ni3 N14 100.4(5) . . ?
N13 Ni3 N14 79.8(7) . . ?
N12 Ni3 N14 100.4(5) . 4_655 ?
N13 Ni3 N14 79.8(7) . 4_655 ?
N14 Ni3 N14 85.7(9) . 4_655 ?
N12 Ni3 N11 82.5(6) . 4_655 ?
N13 Ni3 N11 97.3(7) . 4_655 ?
N14 Ni3 N11 170.8(7) . 4_655 ?
N14 Ni3 N11 85.2(7) 4_655 4_655 ?
N12 Ni3 N11 82.5(6) . . ?
N13 Ni3 N11 97.3(7) . . ?
N14 Ni3 N11 85.2(7) . . ?
N14 Ni3 N11 170.8(7) 4_655 . ?
N11 Ni3 N11 103.9(10) 4_655 . ?
V3 O2 V4 96.4(5) 4_655 4_655 ?
V3 O2 Mo1 124.9(6) 4_655 . ?
V4 O2 Mo1 98.6(5) 4_655 . ?
V5 O3 V3 97.8(5) . . ?
V5 O3 Mo2 98.7(5) . 4_655 ?
V3 O3 Mo2 124.2(6) . 4_655 ?
Mo2 O5 Mo2 153.8(10) 4_655 . ?
Mo2 O6 Mo1 128.2(7) . . ?
Mo1 O7 Mo1 154.3(9) . 4_655 ?
P1 O12 Mo4 126.0(4) . . ?
P1 O12 Mo4 126.0(4) . 4_655 ?
Mo4 O12 Mo4 87.0(4) . 4_655 ?
P1 O13 Mo1 126.7(6) . . ?
P1 O13 Mo2 125.9(6) . . ?
Mo1 O13 Mo2 87.1(3) . . ?
P1 O16 V2 125.7(6) . . ?
P1 O16 Mo3 125.5(3) . . ?
V2 O16 Mo3 91.0(2) . . ?
P1 O16 Mo3 125.5(3) . 4_655 ?
V2 O16 Mo3 91.0(2) . 4_655 ?
Mo3 O16 Mo3 86.4(3) . 4_655 ?
V4 O18 V3 99.8(5) . . ?
V4 O18 Mo3 102.4(5) . . ?
V3 O18 Mo3 143.9(6) . . ?
Mo4 O19 Mo4 128.8(6) 4_655 . ?
V5 O20 Mo4 102.3(4) . . ?
V5 O20 V3 100.2(4) . . ?
Mo4 O20 V3 143.0(5) . . ?
V5 O21 V1 98.3(4) 4_655 . ?
V5 O21 Mo2 102.7(5) 4_655 . ?
V1 O21 Mo2 142.6(6) . . ?
V4 O22 Mo3 100.6(4) . . ?
V4 O22 V2 96.2(4) . . ?
Mo3 O22 V2 122.8(5) . . ?
V4 O23 V2 99.5(4) 4_655 . ?
V4 O23 Mo1 101.5(5) 4_655 . ?
V2 O23 Mo1 145.8(6) . . ?
Mo4 O24 Mo3 153.6(6) . . ?
Mo3 O25 Mo3 129.4(7) . 4_655 ?
V5 O26 Mo4 101.6(4) . . ?
V5 O26 V1 95.1(4) . . ?
Mo4 O26 V1 122.8(5) . . ?
N3 C1 C2 103.4(14) . . ?
N1 C2 C1 114.2(15) . . ?
C4 C3 N1 115.2(15) . . ?
C4 C4 C3 147.7(11) 4_655 . ?
C4 C4 N2 67.2(7) 4_655 . ?
C3 C4 N2 102.7(18) . . ?
N1 C6 C5 119.9(17) . . ?
N4 C5 C6 108.6(19) . . ?
C8 C7 N7 108.0(14) . . ?
N7 C7A C8 108.3(15) . . ?
N8 C8 C7 110.1(17) . . ?
N8 C8 C7A 119.3(17) . . ?
C7 C8 C7A 48.2(12) . . ?
C10 C9 N9 115.6(16) . . ?
C9 C10 N10 116.1(15) . . ?
N11 C11 C12 120.2(16) . . ?
N12 C12 C11 106.8(15) . . ?
N13 C13 C14 108.7(19) . . ?
N14 C14 C13 110(2) . . ?
N15 C15 C16 99.1(15) . . ?
N16 C16 C15 105.7(19) . . ?
C2 N1 C6 104.2(16) . . ?
C2 N1 C3 105.9(14) . . ?
C6 N1 C3 134.6(16) . . ?
C2 N1 Ni2 104.3(10) . . ?
C6 N1 Ni2 98.1(14) . . ?
C3 N1 Ni2 106.2(10) . . ?
C4 N2 C4 45.6(15) . 4_655 ?
C4 N2 Ni2 106.6(13) . . ?
C4 N2 Ni2 106.6(13) 4_655 . ?
C1 N3 Ni2 112.8(10) . . ?
C5 N4 C5 94(2) . 4_655 ?
C5 N4 Ni2 109.4(11) . . ?
C5 N4 Ni2 109.4(11) 4_655 . ?
C7A N7 C7 48.6(13) . . ?
C7A N7 Ni1 110.5(12) . . ?
C7 N7 Ni1 91.1(11) . . ?
C8 N8 C8 117(2) 4_455 . ?
C8 N8 Ni1 106.7(11) 4_455 . ?
C8 N8 Ni1 106.7(11) . . ?
C9 N9 Ni1 108.6(11) . . ?
C10 N10 C10 111.5(18) . 4_455 ?
C10 N10 Ni1 108.9(10) . . ?
C10 N10 Ni1 108.9(10) 4_455 . ?
C11 N11 Ni3 108.4(11) . . ?
C12 N12 C12 122(2) 4_655 . ?
C12 N12 Ni3 114.2(10) 4_655 . ?
C12 N12 Ni3 114.2(10) . . ?
C13 N13 C13 115(2) 4_655 . ?
C13 N13 Ni3 110.5(14) 4_655 . ?
C13 N13 Ni3 110.5(14) . . ?
C14 N14 Ni3 113.6(14) . . ?
C15 N15 C15 97.0(19) . 4 ?

loop_
_geom_bond_atom_site_label_1
_geom_bond_atom_site_label_2
_geom_bond_distance
_geom_bond_site_symmetry_2
_geom_bond_publ_flag
Mo1 O1 1.664(16) . ?
Mo1 O7 1.876(4) . ?
Mo1 O6 1.893(14) . ?
Mo1 O23 1.978(10) . ?
Mo1 O2 1.997(12) . ?
Mo1 O13 2.425(10) . ?
Mo1 V4 3.024(3) 4_655 ?
Mo2 O4 1.706(15) . ?
Mo2 O5 1.871(4) . ?
Mo2 O6 1.872(14) . ?
Mo2 O21 2.010(9) . ?
Mo2 O3 2.037(13) 4_655 ?
Mo2 O13 2.487(10) . ?
Mo2 V5 3.047(3) 4_655 ?
Mo3 O15 1.682(9) . ?
Mo3 O25 1.877(5) . ?
Mo3 O24 1.893(10) . ?
Mo3 O22 1.985(9) . ?
Mo3 O18 1.995(10) . ?
Mo3 O16 2.479(7) . ?
Mo3 V4 3.028(3) . ?
Mo4 O17 1.681(10) . ?
Mo4 O24 1.853(10) . ?
Mo4 O19 1.873(5) . ?
Mo4 O20 1.968(9) . ?
Mo4 O26 1.983(9) . ?
Mo4 O12 2.455(9) . ?
Mo4 V5 3.020(3) . ?
V1 O14 1.623(13) . ?
V1 O21 1.948(10) . ?
V1 O21 1.948(10) 4_655 ?
V1 O26 2.020(10) . ?
V1 O26 2.020(10) 4_655 ?
V1 V5 2.903(3) . ?
V1 V5 2.903(3) 4_655 ?
V2 O11 1.562(14) . ?
V2 O23 1.940(11) . ?
V2 O23 1.940(11) 4_655 ?
V2 O22 2.015(9) . ?
V2 O22 2.015(9) 4_655 ?
V2 O16 2.445(9) . ?
V2 V4 2.951(3) . ?
V2 V4 2.951(3) 4_655 ?
V3 O10 1.713(10) . ?
V3 O18 1.969(10) . ?
V3 O2 1.969(11) 4_655 ?
V3 O20 2.000(10) . ?
V3 O3 2.002(12) . ?
V3 V4 2.953(4) . ?
V3 V5 2.999(4) . ?
V4 O8 1.589(14) . ?
V4 O18 1.890(11) . ?
V4 O23 1.928(12) 4_655 ?
V4 O22 1.949(9) . ?
V4 O2 1.993(11) 4_655 ?
V4 Mo1 3.024(3) 4_655 ?
V5 O9 1.660(12) . ?
V5 O21 1.890(11) 4_655 ?
V5 O20 1.908(10) . ?
V5 O26 1.913(10) . ?
V5 O3 1.978(12) . ?
V5 Mo2 3.047(3) 4_655 ?
P1 O12 1.547(13) . ?
P1 O16 1.549(8) . ?
P1 O13 1.557(11) . ?
P1 O13 1.557(11) 4_655 ?
Ni1 N10 2.081(19) . ?
Ni1 N7 2.103(15) 4_455 ?
Ni1 N7 2.103(15) . ?
Ni1 N9 2.104(16) 4_455 ?
Ni1 N9 2.104(16) . ?
Ni1 N8 2.141(19) . ?
Ni2 N3 2.106(14) 4_655 ?
Ni2 N3 2.106(14) . ?
Ni2 N4 2.120(19) . ?
Ni2 N2 2.123(19) . ?
Ni2 N1 2.165(13) . ?
Ni2 N1 2.165(13) 4_655 ?
Ni3 N12 2.040(15) . ?
Ni3 N13 2.06(3) . ?
Ni3 N14 2.078(15) . ?
Ni3 N14 2.078(15) 4_655 ?
Ni3 N11 2.120(17) 4_655 ?
Ni3 N11 2.120(17) . ?
O2 V3 1.969(12) 4_655 ?
O2 V4 1.993(11) 4_655 ?
O3 Mo2 2.037(13) 4_655 ?
O5 Mo2 1.871(4) 4_655 ?
O7 Mo1 1.876(4) 4_655 ?
O12 Mo4 2.455(9) 4_655 ?
O16 Mo3 2.479(7) 4_655 ?
O19 Mo4 1.873(5) 4_655 ?
O21 V5 1.890(11) 4_655 ?
O23 V4 1.928(12) 4_655 ?
O25 Mo3 1.877(5) 4_655 ?
C1 N3 1.444(19) . ?
C1 C2 1.47(3) . ?
C2 N1 1.46(2) . ?
C3 C4 1.533(19) . ?
C3 N1 1.547(15) . ?
C4 C4 1.24(3) 4_655 ?
C4 N2 1.59(3) . ?
C6 N1 1.517(18) . ?
C6 C5 1.52(2) . ?
C5 N4 1.516(18) . ?
C7 C8 1.53(2) . ?
C7 N7 1.530(18) . ?
C7A N7 1.515(18) . ?
C7A C8 1.537(18) . ?
C8 N8 1.361(19) . ?
C9 C10 1.35(2) . ?
C9 N9 1.50(3) . ?
C10 N10 1.464(18) . ?
C11 N11 1.45(3) . ?
C11 C12 1.503(18) . ?
C12 N12 1.495(17) . ?
C13 N13 1.44(3) . ?
C13 C14 1.51(3) . ?
C14 N14 1.40(3) . ?
C15 N15 1.489(19) . ?
C15 C16 1.51(2) . ?
C16 N16 1.48(3) . ?
N2 C4 1.59(3) 4_655 ?
N4 C5 1.516(18) 4_655 ?
N8 C8 1.361(19) 4_455 ?
N10 C10 1.464(18) 4_455 ?
N12 C12 1.495(17) 4_655 ?
N13 C13 1.44(3) 4_655 ?
N15 C15 1.489(19) 4 ?
